data_1520314
loop_
_publ_author_name
'Ro\&sbach, Jan'
'Harms, Klaus'
'Koert, Ulrich'

_publ_section_title
;
 \a-Crotyl-\a-difluoroboranyloxy-amides: Structure and Reactivity of
 Isolable Intermediates in Stereospecific \a-Ketol Rearrangements.
;
_journal_issue 12
_journal_name_full 'Organic letters'
_journal_page_first 3122
_journal_page_last 3125
_journal_paper_doi 10.1021/acs.orglett.5b01427
_journal_volume 17
_journal_year 2015
_chemical_formula_moiety 'C10 H17 N O4'
_chemical_formula_sum 'C10 H17 N O4'
_chemical_formula_weight 215.24
_space_group_crystal_system triclinic
_space_group_IT_number 2
_space_group_name_Hall '-P 1'
_space_group_name_H-M_alt 'P -1'
_symmetry_space_group_name_Hall '-P 1'
_symmetry_space_group_name_H-M 'P -1'
_atom_sites_solution_hydrogens mixed
_atom_sites_solution_primary direct
_atom_sites_solution_secondary difmap
_audit_creation_method SHELXL-2014/7
_cell_angle_alpha 106.191(4)
_cell_angle_beta 106.585(4)
_cell_angle_gamma 104.538(4)
_cell_formula_units_Z 2
_cell_length_a 7.8792(10)
_cell_length_b 8.1476(11)
_cell_length_c 10.2749(13)
_cell_measurement_reflns_used 3821
_cell_measurement_temperature 100(2)
_cell_measurement_theta_max 25.1454
_cell_measurement_theta_min 2.7894
_cell_volume 566.58(13)
_computing_cell_refinement 'BRUKER SAINT'
_computing_data_collection 'BRUKER APEX2 2014.9-0'
_computing_data_reduction 'SAINT V8.34A (Bruker AXS Inc., 2013)'
_computing_molecular_graphics 'DIAMOND (Crystal Impact)'
_computing_structure_refinement 'SHELXL-2014/7 (Sheldrick, 2014)'
_computing_structure_solution 'SHELXS-97 (Sheldrick, 2008)'
_diffrn_ambient_temperature 100(2)
_diffrn_detector_area_resol_mean 7.9
_diffrn_measured_fraction_theta_full 0.997
_diffrn_measured_fraction_theta_max 0.994
_diffrn_measurement_device_type 'Bruker D8 QUEST area detector'
_diffrn_measurement_method '\w and \f scans'
_diffrn_radiation_type MoK\a
_diffrn_radiation_wavelength 0.71073
_diffrn_reflns_av_R_equivalents 0.0575
_diffrn_reflns_av_unetI/netI 0.0408
_diffrn_reflns_laue_measured_fraction_full 0.997
_diffrn_reflns_laue_measured_fraction_max 0.994
_diffrn_reflns_limit_h_max 9
_diffrn_reflns_limit_h_min -9
_diffrn_reflns_limit_k_max 9
_diffrn_reflns_limit_k_min -9
_diffrn_reflns_limit_l_max 12
_diffrn_reflns_limit_l_min -12
_diffrn_reflns_number 10007
_diffrn_reflns_point_group_measured_fraction_full 0.997
_diffrn_reflns_point_group_measured_fraction_max 0.994
_diffrn_reflns_theta_full 25.242
_diffrn_reflns_theta_max 25.331
_diffrn_reflns_theta_min 2.234
_diffrn_source 'microfocus sealed X-ray tube'
_exptl_absorpt_coefficient_mu 0.097
_exptl_absorpt_correction_T_max 0.7452
_exptl_absorpt_correction_T_min 0.5910
_exptl_absorpt_correction_type multi-scan
_exptl_absorpt_process_details 'SADABS V2014/4 (Bruker AXS Inc.)'
_exptl_crystal_colour colourless
_exptl_crystal_density_diffrn 1.262
_exptl_crystal_density_method 'not measured'
_exptl_crystal_description plate
_exptl_crystal_F_000 232
_exptl_crystal_size_max 0.330
_exptl_crystal_size_mid 0.287
_exptl_crystal_size_min 0.064
_refine_diff_density_max 0.347
_refine_diff_density_min -0.243
_refine_diff_density_rms 0.060
_refine_ls_extinction_method none
_refine_ls_goodness_of_fit_ref 1.059
_refine_ls_hydrogen_treatment mixed
_refine_ls_matrix_type full
_refine_ls_number_parameters 144
_refine_ls_number_reflns 2064
_refine_ls_number_restraints 0
_refine_ls_restrained_S_all 1.059
_refine_ls_R_factor_all 0.0649
_refine_ls_R_factor_gt 0.0492
_refine_ls_shift/su_max 0.000
_refine_ls_shift/su_mean 0.000
_refine_ls_structure_factor_coef Fsqd
_refine_ls_weighting_details 'w=1/[\s^2^(Fo^2^)+(0.0793P)^2^+0.1719P] where P=(Fo^2^+2Fc^2^)/3'
_refine_ls_weighting_scheme calc
_refine_ls_wR_factor_gt 0.1247
_refine_ls_wR_factor_ref 0.1358
_reflns_Friedel_coverage 0.000
_reflns_number_gt 1661
_reflns_number_total 2064
_reflns_threshold_expression 'I > 2\s(I)'
_cod_data_source_file ol5b01427_si_002.cif
_cod_data_source_block JR2095A_0m
_cod_depositor_comments 'Adding full bibliography for 1520305--1520319.cif.'
_cod_database_code 1520314
_shelx_shelxl_version_number 2014/7
_shelx_space_group_comment
; 
The symmetry employed for this shelxl refinement is uniquely defined 
by the following loop, which should always be used as a source of 
symmetry information in preference to the above space-group names. 
They are only intended as comments. 
;

loop_
_space_group_symop_operation_xyz
'x, y, z'
'-x, -y, -z'

loop_
_atom_site_label
_atom_site_type_symbol
_atom_site_fract_x
_atom_site_fract_y
_atom_site_fract_z
_atom_site_U_iso_or_equiv
_atom_site_adp_type
_atom_site_occupancy
_atom_site_site_symmetry_order
_atom_site_calc_flag
_atom_site_refinement_flags_posn
_atom_site_refinement_flags_adp
O1 O 0.33056(19) 0.66977(17) 0.44485(14) 0.0230(3) Uani 1 1 d . .
H1 H 0.397(3) 0.612(3) 0.482(3) 0.038(7) Uiso 1 1 d . .
N1 N 0.4464(2) 0.8613(2) 0.26925(18) 0.0227(4) Uani 1 1 d . .
C1 C -0.0425(3) 0.1210(3) 0.1690(2) 0.0306(5) Uani 1 1 d . .
H1A H -0.0970 0.0991 0.0677 0.037 Uiso 1 1 calc R U
H1B H -0.0427 0.0212 0.1996 0.037 Uiso 1 1 calc R U
O2 O 0.46612(18) 0.42631(17) 0.32769(14) 0.0241(3) Uani 1 1 d . .
C2 C 0.0334(3) 0.2899(3) 0.2672(2) 0.0252(5) Uani 1 1 d . .
H2 H 0.0864 0.3061 0.3673 0.030 Uiso 1 1 calc R U
O3 O 0.13067(18) 0.75847(17) 0.15147(14) 0.0254(4) Uani 1 1 d . .
C3 C 0.0427(3) 0.4592(2) 0.2331(2) 0.0208(4) Uani 1 1 d . .
H3 H -0.0147 0.4221 0.1243 0.025 Uiso 1 1 calc R U
O4 O 0.59665(17) 0.80006(17) 0.31105(15) 0.0242(3) Uani 1 1 d . .
C4 C 0.2538(2) 0.5863(2) 0.29010(19) 0.0186(4) Uani 1 1 d . .
C5 C 0.3632(2) 0.4666(2) 0.2393(2) 0.0194(4) Uani 1 1 d . .
C6 C 0.3288(3) 0.3972(3) 0.0800(2) 0.0236(4) Uani 1 1 d . .
H6A H 0.1931 0.3280 0.0226 0.035 Uiso 1 1 calc R U
H6B H 0.4007 0.3172 0.0613 0.035 Uiso 1 1 calc R U
H6C H 0.3700 0.5009 0.0514 0.035 Uiso 1 1 calc R U
C7 C -0.0718(3) 0.5566(3) 0.3019(2) 0.0282(5) Uani 1 1 d . .
H7A H -0.0718 0.6625 0.2745 0.042 Uiso 1 1 calc R U
H7B H -0.0142 0.5977 0.4089 0.042 Uiso 1 1 calc R U
H7C H -0.2026 0.4716 0.2662 0.042 Uiso 1 1 calc R U
C8 C 0.2691(3) 0.7402(2) 0.22863(19) 0.0187(4) Uani 1 1 d . .
C9 C 0.4820(3) 0.9983(3) 0.2051(2) 0.0296(5) Uani 1 1 d . .
H9A H 0.3808 1.0490 0.1942 0.044 Uiso 1 1 calc R U
H9B H 0.4851 0.9414 0.1087 0.044 Uiso 1 1 calc R U
H9C H 0.6043 1.0967 0.2693 0.044 Uiso 1 1 calc R U
C10 C 0.7252(3) 0.9147(3) 0.4602(2) 0.0303(5) Uani 1 1 d . .
H10A H 0.8330 0.8745 0.4865 0.045 Uiso 1 1 calc R U
H10B H 0.6585 0.9051 0.5266 0.045 Uiso 1 1 calc R U
H10C H 0.7711 1.0422 0.4687 0.045 Uiso 1 1 calc R U

loop_
_atom_site_aniso_label
_atom_site_aniso_U_11
_atom_site_aniso_U_22
_atom_site_aniso_U_33
_atom_site_aniso_U_23
_atom_site_aniso_U_13
_atom_site_aniso_U_12
O1 0.0301(7) 0.0189(7) 0.0137(7) 0.0027(5) 0.0004(6) 0.0114(6)
N1 0.0214(8) 0.0158(8) 0.0266(9) 0.0081(7) 0.0034(7) 0.0065(6)
C1 0.0317(11) 0.0187(10) 0.0359(12) 0.0091(9) 0.0088(10) 0.0064(8)
O2 0.0277(7) 0.0190(7) 0.0223(7) 0.0072(6) 0.0025(6) 0.0118(6)
C2 0.0287(10) 0.0222(10) 0.0256(10) 0.0104(8) 0.0106(9) 0.0086(8)
O3 0.0261(7) 0.0194(7) 0.0232(7) 0.0076(6) -0.0005(6) 0.0079(6)
C3 0.0228(9) 0.0146(9) 0.0191(10) 0.0037(7) 0.0041(8) 0.0046(7)
O4 0.0206(7) 0.0150(7) 0.0275(8) 0.0021(6) 0.0015(6) 0.0068(5)
C4 0.0217(9) 0.0152(9) 0.0127(9) 0.0030(7) 0.0008(8) 0.0061(7)
C5 0.0194(9) 0.0109(8) 0.0210(10) 0.0039(7) 0.0032(8) 0.0022(7)
C6 0.0252(10) 0.0200(10) 0.0201(10) 0.0034(8) 0.0054(8) 0.0078(8)
C7 0.0279(10) 0.0247(10) 0.0294(11) 0.0074(9) 0.0103(9) 0.0092(8)
C8 0.0230(9) 0.0118(9) 0.0159(9) 0.0013(7) 0.0030(8) 0.0071(7)
C9 0.0341(11) 0.0182(10) 0.0335(12) 0.0125(9) 0.0088(10) 0.0062(9)
C10 0.0224(10) 0.0213(10) 0.0306(12) 0.0016(9) -0.0030(9) 0.0054(8)

loop_
_atom_type_symbol
_atom_type_description
_atom_type_scat_dispersion_real
_atom_type_scat_dispersion_imag
_atom_type_scat_source
C C 0.0033 0.0016 'International Tables Vol C Tables 4.2.6.8 and 6.1.1.4'
H H 0.0000 0.0000 'International Tables Vol C Tables 4.2.6.8 and 6.1.1.4'
O O 0.0106 0.0060 'International Tables Vol C Tables 4.2.6.8 and 6.1.1.4'
N N 0.0061 0.0033 'International Tables Vol C Tables 4.2.6.8 and 6.1.1.4'

loop_
_geom_angle_atom_site_label_1
_geom_angle_atom_site_label_2
_geom_angle_atom_site_label_3
_geom_angle
C4 O1 H1 109.8(16)
C8 N1 O4 116.52(14)
C8 N1 C9 121.71(16)
O4 N1 C9 114.40(15)
C2 C1 H1A 120.0
C2 C1 H1B 120.0
H1A C1 H1B 120.0
C1 C2 C3 125.18(19)
C1 C2 H2 117.4
C3 C2 H2 117.4
C2 C3 C7 109.74(16)
C2 C3 C4 109.44(16)
C7 C3 C4 111.65(15)
C2 C3 H3 108.7
C7 C3 H3 108.7
C4 C3 H3 108.7
N1 O4 C10 110.23(13)
O1 C4 C5 109.95(14)
O1 C4 C8 107.86(13)
C5 C4 C8 110.83(14)
O1 C4 C3 110.61(14)
C5 C4 C3 107.42(14)
C8 C4 C3 110.19(15)
O2 C5 C6 123.01(16)
O2 C5 C4 119.26(16)
C6 C5 C4 117.65(15)
C5 C6 H6A 109.5
C5 C6 H6B 109.5
H6A C6 H6B 109.5
C5 C6 H6C 109.5
H6A C6 H6C 109.5
H6B C6 H6C 109.5
C3 C7 H7A 109.5
C3 C7 H7B 109.5
H7A C7 H7B 109.5
C3 C7 H7C 109.5
H7A C7 H7C 109.5
H7B C7 H7C 109.5
O3 C8 N1 120.49(16)
O3 C8 C4 122.94(16)
N1 C8 C4 116.52(16)
N1 C9 H9A 109.5
N1 C9 H9B 109.5
H9A C9 H9B 109.5
N1 C9 H9C 109.5
H9A C9 H9C 109.5
H9B C9 H9C 109.5
O4 C10 H10A 109.5
O4 C10 H10B 109.5
H10A C10 H10B 109.5
O4 C10 H10C 109.5
H10A C10 H10C 109.5
H10B C10 H10C 109.5

loop_
_geom_bond_atom_site_label_1
_geom_bond_atom_site_label_2
_geom_bond_distance
O1 C4 1.414(2)
O1 H1 0.86(3)
N1 C8 1.359(2)
N1 O4 1.400(2)
N1 C9 1.454(2)
C1 C2 1.318(3)
C1 H1A 0.9500
C1 H1B 0.9500
O2 C5 1.213(2)
C2 C3 1.504(3)
C2 H2 0.9500
O3 C8 1.222(2)
C3 C7 1.533(3)
C3 C4 1.556(2)
C3 H3 1.0000
O4 C10 1.445(2)
C4 C5 1.537(3)
C4 C8 1.548(2)
C5 C6 1.492(3)
C6 H6A 0.9800
C6 H6B 0.9800
C6 H6C 0.9800
C7 H7A 0.9800
C7 H7B 0.9800
C7 H7C 0.9800
C9 H9A 0.9800
C9 H9B 0.9800
C9 H9C 0.9800
C10 H10A 0.9800
C10 H10B 0.9800
C10 H10C 0.9800

loop_
_geom_hbond_atom_site_label_D
_geom_hbond_atom_site_label_H
_geom_hbond_atom_site_label_A
_geom_hbond_distance_DH
_geom_hbond_distance_HA
_geom_hbond_distance_DA
_geom_hbond_angle_DHA
_geom_hbond_site_symmetry_A
O1 H1 O2 0.86(3) 2.16(2) 2.6440(19) 115(2) .
O1 H1 O2 0.86(3) 2.10(3) 2.8555(19) 146(2) 2_666

loop_
_geom_torsion_atom_site_label_1
_geom_torsion_atom_site_label_2
_geom_torsion_atom_site_label_3
_geom_torsion_atom_site_label_4
_geom_torsion
C1 C2 C3 C7 117.1(2)
C1 C2 C3 C4 -120.0(2)
C8 N1 O4 C10 -120.34(17)
C9 N1 O4 C10 89.04(19)
C2 C3 C4 O1 -72.56(18)
C7 C3 C4 O1 49.1(2)
C2 C3 C4 C5 47.44(19)
C7 C3 C4 C5 169.14(16)
C2 C3 C4 C8 168.27(14)
C7 C3 C4 C8 -70.03(19)
O1 C4 C5 O2 15.1(2)
C8 C4 C5 O2 134.21(17)
C3 C4 C5 O2 -105.37(18)
O1 C4 C5 C6 -168.08(15)
C8 C4 C5 C6 -48.9(2)
C3 C4 C5 C6 71.49(19)
O4 N1 C8 O3 -158.24(16)
C9 N1 C8 O3 -9.9(3)
O4 N1 C8 C4 24.1(2)
C9 N1 C8 C4 172.45(16)
O1 C4 C8 O3 -118.15(18)
C5 C4 C8 O3 121.44(18)
C3 C4 C8 O3 2.7(2)
O1 C4 C8 N1 59.41(19)
C5 C4 C8 N1 -61.0(2)
C3 C4 C8 N1 -179.75(15)
